data_2213526
loop_
_publ_author_name
'Yu-Li Shen'
'Sheng-Li Sun'
'Wen-Dong Song'

_publ_section_title \m-Aqua-bis(\m-4-chlorobenzoato)bis[(4-chlorobenzoato)(1,10-phenanthroline)manganese(II)]
_journal_coeditor_code RZ2129
_journal_issue 5
_journal_name_full 'Acta Crystallographica Section E'
_journal_page_first m1309
_journal_page_last m1311
_journal_paper_doi 10.1107/S1600536807017801
_journal_volume 63
_journal_year 2007
_chemical_formula_iupac '[Mn2 (C7 H4 Cl O2)4 (C12 H8 N2)2 (H2 O)]'
_chemical_formula_moiety 'C52 H34 Cl4 Mn2 N4 O9'
_chemical_formula_sum 'C52 H34 Cl4 Mn2 N4 O9'
_chemical_formula_weight 1110.51
_chemical_name_systematic
;
\m-Aqua-bis(\m-4-chlorobenzoato)bis[(4-chlorobenzoato)(1,10-
phenanthroline)manganese(II)]
;
_space_group_IT_number 15
_symmetry_cell_setting monoclinic
_symmetry_space_group_name_Hall '-C 2yc'
_symmetry_space_group_name_H-M 'C 1 2/c 1'
_atom_sites_solution_hydrogens geom
_atom_sites_solution_primary direct
_atom_sites_solution_secondary difmap
_audit_creation_method SHELXL-97
_cell_angle_alpha 90.00
_cell_angle_beta 121.0120(10)
_cell_angle_gamma 90.00
_cell_formula_units_Z 4
_cell_length_a 23.4037(4)
_cell_length_b 15.5866(3)
_cell_length_c 15.5960(3)
_cell_measurement_reflns_used 2567
_cell_measurement_temperature 293(2)
_cell_measurement_theta_max 27.00
_cell_measurement_theta_min 2.12
_cell_volume 4875.96(16)
_computing_cell_refinement 'SAINT (Bruker, 1999)'
_computing_data_collection 'SMART (Bruker, 1998)'
_computing_data_reduction SAINT
_computing_molecular_graphics 'SHELXTL (Bruker, 1998)'
_computing_publication_material SHELXTL
_computing_structure_refinement 'SHELXL97 (Sheldrick, 1997)'
_computing_structure_solution 'SHELXS97 (Sheldrick, 1997)'
_diffrn_ambient_temperature 293(2)
_diffrn_measured_fraction_theta_full 0.997
_diffrn_measured_fraction_theta_max 0.997
_diffrn_measurement_device_type 'Bruker APEXII area-detector'
_diffrn_measurement_method '\f and \w'
_diffrn_radiation_monochromator graphite
_diffrn_radiation_source 'fine-focus sealed tube'
_diffrn_radiation_type MoK\a
_diffrn_radiation_wavelength 0.71073
_diffrn_reflns_av_R_equivalents 0.0469
_diffrn_reflns_av_sigmaI/netI 0.0475
_diffrn_reflns_limit_h_max 28
_diffrn_reflns_limit_h_min -28
_diffrn_reflns_limit_k_max 19
_diffrn_reflns_limit_k_min -18
_diffrn_reflns_limit_l_max 19
_diffrn_reflns_limit_l_min -18
_diffrn_reflns_number 16907
_diffrn_reflns_theta_full 26.00
_diffrn_reflns_theta_max 26.00
_diffrn_reflns_theta_min 2.03
_diffrn_standards_number 0
_exptl_absorpt_coefficient_mu 0.799
_exptl_absorpt_correction_T_max 0.8695
_exptl_absorpt_correction_T_min 0.7955
_exptl_absorpt_correction_type multi-scan
_exptl_absorpt_process_details '(SADABS; Sheldrick, 1996)'
_exptl_crystal_colour yellow
_exptl_crystal_density_diffrn 1.513
_exptl_crystal_density_method 'not measured'
_exptl_crystal_description block
_exptl_crystal_F_000 2256
_exptl_crystal_size_max 0.30
_exptl_crystal_size_mid 0.25
_exptl_crystal_size_min 0.18
_refine_diff_density_max 0.392
_refine_diff_density_min -0.436
_refine_ls_extinction_method none
_refine_ls_goodness_of_fit_ref 1.046
_refine_ls_hydrogen_treatment constr
_refine_ls_matrix_type full
_refine_ls_number_parameters 321
_refine_ls_number_reflns 4789
_refine_ls_number_restraints 0
_refine_ls_restrained_S_all 1.046
_refine_ls_R_factor_all 0.0754
_refine_ls_R_factor_gt 0.0448
_refine_ls_shift/su_max 0.001
_refine_ls_shift/su_mean 0.000
_refine_ls_structure_factor_coef Fsqd
_refine_ls_weighting_details 'calc w=1/[\s^2^(Fo^2^)+(0.049P)^2^+3.6113P] where P=(Fo^2^+2Fc^2^)/3'
_refine_ls_weighting_scheme calc
_refine_ls_wR_factor_gt 0.1043
_refine_ls_wR_factor_ref 0.1216
_reflns_number_gt 3220
_reflns_number_total 4789
_reflns_threshold_expression I>2\s(I)
_cod_data_source_file rz2129.cif
_cod_data_source_block I
_cod_original_sg_symbol_H-M 'C 2/c'
_cod_database_code 2213526
_cod_database_fobs_code 2213526

loop_
_symmetry_equiv_pos_as_xyz
'x, y, z'
'-x, y, -z+1/2'
'x+1/2, y+1/2, z'
'-x+1/2, y+1/2, -z+1/2'
'-x, -y, -z'
'x, -y, z-1/2'
'-x+1/2, -y+1/2, -z'
'x+1/2, -y+1/2, z-1/2'

loop_
_atom_site_type_symbol
_atom_site_label
_atom_site_fract_x
_atom_site_fract_y
_atom_site_fract_z
_atom_site_U_iso_or_equiv
_atom_site_adp_type
_atom_site_calc_flag
_atom_site_refinement_flags
_atom_site_occupancy
Mn Mn1 0.95729(2) 0.14240(3) 0.61870(3) 0.04110(15) Uani d . 1
Cl Cl1 1.09812(10) 0.46735(12) 0.30516(12) 0.1513(7) Uani d . 1
Cl Cl2 1.23754(9) -0.29182(9) 0.85550(12) 0.1410(7) Uani d . 1
O O1 1.01247(11) 0.20592(14) 0.56182(17) 0.0590(6) Uani d . 1
O O1W 1.0000 0.23392(18) 0.7500 0.0459(7) Uani d S 1
H H1W 1.0169 0.2680 0.7269 0.069 Uiso d R 1
O O2 1.03880(12) 0.32596(15) 0.65308(17) 0.0658(6) Uani d . 1
O O3 1.02047(10) 0.03192(13) 0.66629(15) 0.0522(5) Uani d . 1
N N1 0.88572(12) 0.06835(16) 0.47941(17) 0.0472(6) Uani d . 1
N N2 0.86796(12) 0.23075(17) 0.52395(18) 0.0493(6) Uani d . 1
C C1 0.89484(17) -0.0113(2) 0.4579(2) 0.0569(8) Uani d . 1
H H1 0.9358 -0.0375 0.4994 0.068 Uiso calc R 1
C C2 0.8458(2) -0.0575(3) 0.3758(3) 0.0725(11) Uani d . 1
H H2 0.8538 -0.1131 0.3630 0.087 Uiso calc R 1
C C3 0.7862(2) -0.0189(3) 0.3155(3) 0.0807(13) Uani d . 1
H H3 0.7530 -0.0485 0.2607 0.097 Uiso calc R 1
C C4 0.77390(17) 0.0654(3) 0.3347(2) 0.0649(10) Uani d . 1
C C5 0.71301(19) 0.1104(4) 0.2739(3) 0.0842(13) Uani d . 1
H H5 0.6782 0.0829 0.2187 0.101 Uiso calc R 1
C C6 0.70494(18) 0.1905(4) 0.2942(3) 0.0831(13) Uani d . 1
H H6 0.6645 0.2178 0.2528 0.100 Uiso calc R 1
C C7 0.75674(16) 0.2363(3) 0.3783(2) 0.0637(10) Uani d . 1
C C8 0.75078(18) 0.3214(3) 0.4032(3) 0.0732(11) Uani d . 1
H H8 0.7116 0.3519 0.3636 0.088 Uiso calc R 1
C C9 0.80229(18) 0.3585(3) 0.4850(3) 0.0705(10) Uani d . 1
H H9 0.7989 0.4149 0.5013 0.085 Uiso calc R 1
C C10 0.86019(17) 0.3121(2) 0.5445(3) 0.0585(9) Uani d . 1
H H10 0.8950 0.3384 0.6008 0.070 Uiso calc R 1
C C11 0.81723(14) 0.1926(2) 0.4411(2) 0.0497(8) Uani d . 1
C C12 0.82598(15) 0.1063(2) 0.4187(2) 0.0501(8) Uani d . 1
C C13 1.03232(14) 0.2832(2) 0.5810(2) 0.0492(8) Uani d . 1
C C14 1.04923(15) 0.3275(2) 0.5114(2) 0.0519(8) Uani d . 1
C C15 1.0576(2) 0.2830(3) 0.4425(3) 0.0745(11) Uani d . 1
H H15 1.0527 0.2237 0.4381 0.089 Uiso calc R 1
C C16 1.0735(2) 0.3265(3) 0.3790(3) 0.0977(15) Uani d . 1
H H16 1.0795 0.2963 0.3328 0.117 Uiso calc R 1
C C17 1.0799(2) 0.4125(3) 0.3853(3) 0.0873(13) Uani d . 1
C C18 1.0718(2) 0.4579(3) 0.4534(3) 0.0842(12) Uani d . 1
H H18 1.0760 0.5173 0.4568 0.101 Uiso calc R 1
C C19 1.05719(17) 0.4147(2) 0.5169(3) 0.0654(10) Uani d . 1
H H19 1.0527 0.4453 0.5642 0.079 Uiso calc R 1
C C20 1.07326(14) 0.0284(2) 0.7503(2) 0.0445(7) Uani d . 1
C C21 1.11302(15) -0.05360(19) 0.7768(2) 0.0460(7) Uani d . 1
C C22 1.09239(18) -0.1213(2) 0.7109(3) 0.0574(9) Uani d . 1
H H22 1.0527 -0.1174 0.6496 0.069 Uiso calc R 1
C C23 1.1304(2) -0.1947(2) 0.7354(3) 0.0768(12) Uani d . 1
H H23 1.1163 -0.2409 0.6915 0.092 Uiso calc R 1
C C24 1.1897(2) -0.1988(3) 0.8260(4) 0.0839(13) Uani d . 1
C C25 1.2111(2) -0.1322(3) 0.8921(3) 0.0850(13) Uani d . 1
H H25 1.2512 -0.1356 0.9527 0.102 Uiso calc R 1
C C26 1.17241(17) -0.0603(2) 0.8678(3) 0.0644(9) Uani d . 1
H H26 1.1861 -0.0150 0.9130 0.077 Uiso calc R 1
O O4 1.09546(10) 0.08829(13) 0.81304(16) 0.0529(5) Uani d . 1

loop_
_atom_site_aniso_label
_atom_site_aniso_U_11
_atom_site_aniso_U_22
_atom_site_aniso_U_33
_atom_site_aniso_U_12
_atom_site_aniso_U_13
_atom_site_aniso_U_23
Mn1 0.0380(3) 0.0427(3) 0.0369(2) 0.0001(2) 0.01527(19) 0.00160(19)
Cl1 0.2027(17) 0.1730(15) 0.1288(12) -0.0577(13) 0.1214(12) 0.0151(11)
Cl2 0.1960(15) 0.1122(11) 0.1676(14) 0.1030(11) 0.1313(13) 0.0775(10)
O1 0.0685(15) 0.0512(15) 0.0705(15) -0.0041(12) 0.0453(13) 0.0008(11)
O1W 0.0498(16) 0.0467(17) 0.0422(15) 0.000 0.0243(13) 0.000
O2 0.0798(16) 0.0672(16) 0.0596(15) -0.0174(13) 0.0423(13) -0.0067(12)
O3 0.0462(12) 0.0527(14) 0.0488(12) 0.0076(10) 0.0181(10) 0.0013(10)
N1 0.0465(15) 0.0512(17) 0.0388(13) -0.0073(12) 0.0184(12) 0.0019(11)
N2 0.0420(14) 0.0559(17) 0.0465(14) 0.0017(12) 0.0204(12) 0.0108(12)
C1 0.063(2) 0.056(2) 0.0496(18) -0.0121(17) 0.0272(16) -0.0015(16)
C2 0.089(3) 0.069(3) 0.060(2) -0.033(2) 0.039(2) -0.0176(19)
C3 0.080(3) 0.103(3) 0.048(2) -0.049(3) 0.025(2) -0.014(2)
C4 0.056(2) 0.085(3) 0.0445(18) -0.024(2) 0.0192(17) 0.0022(18)
C5 0.051(2) 0.119(4) 0.048(2) -0.026(3) 0.0019(18) 0.011(2)
C6 0.040(2) 0.126(4) 0.058(2) 0.000(2) 0.0071(18) 0.029(3)
C7 0.0412(18) 0.093(3) 0.051(2) 0.0031(19) 0.0193(16) 0.0251(19)
C8 0.053(2) 0.091(3) 0.077(3) 0.027(2) 0.035(2) 0.040(2)
C9 0.063(2) 0.066(2) 0.085(3) 0.024(2) 0.040(2) 0.028(2)
C10 0.054(2) 0.054(2) 0.065(2) 0.0082(17) 0.0288(17) 0.0103(17)
C11 0.0376(16) 0.065(2) 0.0423(17) -0.0010(15) 0.0180(14) 0.0158(15)
C12 0.0430(18) 0.064(2) 0.0374(15) -0.0121(16) 0.0165(14) 0.0051(15)
C13 0.0367(16) 0.057(2) 0.0507(18) 0.0031(15) 0.0205(14) 0.0089(16)
C14 0.0438(18) 0.061(2) 0.0526(19) -0.0051(15) 0.0257(15) 0.0046(15)
C15 0.094(3) 0.070(3) 0.081(3) -0.016(2) 0.061(2) -0.007(2)
C16 0.124(4) 0.111(4) 0.096(3) -0.030(3) 0.084(3) -0.018(3)
C17 0.103(3) 0.097(4) 0.076(3) -0.023(3) 0.057(3) 0.013(2)
C18 0.102(3) 0.074(3) 0.087(3) -0.017(2) 0.056(3) 0.011(2)
C19 0.071(2) 0.062(2) 0.066(2) -0.0072(19) 0.0373(19) 0.0039(18)
C20 0.0398(16) 0.0492(19) 0.0480(17) -0.0013(14) 0.0251(15) 0.0014(14)
C21 0.0495(18) 0.0455(18) 0.0476(17) 0.0076(14) 0.0283(15) 0.0067(14)
C22 0.072(2) 0.048(2) 0.060(2) 0.0078(17) 0.0387(18) 0.0075(16)
C23 0.119(4) 0.048(2) 0.092(3) 0.012(2) 0.075(3) 0.007(2)
C24 0.107(3) 0.075(3) 0.098(3) 0.049(3) 0.073(3) 0.043(3)
C25 0.079(3) 0.097(3) 0.075(3) 0.041(3) 0.037(2) 0.035(3)
C26 0.063(2) 0.069(2) 0.056(2) 0.0129(19) 0.0269(18) 0.0080(18)
O4 0.0471(12) 0.0506(13) 0.0605(13) -0.0037(10) 0.0274(11) -0.0111(11)

loop_
_atom_type_symbol
_atom_type_description
_atom_type_scat_dispersion_real
_atom_type_scat_dispersion_imag
_atom_type_scat_source
C C 0.0033 0.0016 'International Tables Vol C Tables 4.2.6.8 and 6.1.1.4'
H H 0.0000 0.0000 'International Tables Vol C Tables 4.2.6.8 and 6.1.1.4'
Cl Cl 0.1484 0.1585 'International Tables Vol C Tables 4.2.6.8 and 6.1.1.4'
Mn Mn 0.3368 0.7283 'International Tables Vol C Tables 4.2.6.8 and 6.1.1.4'
N N 0.0061 0.0033 'International Tables Vol C Tables 4.2.6.8 and 6.1.1.4'
O O 0.0106 0.0060 'International Tables Vol C Tables 4.2.6.8 and 6.1.1.4'

loop_
_geom_angle_atom_site_label_1
_geom_angle_atom_site_label_2
_geom_angle_atom_site_label_3
_geom_angle_site_symmetry_1
_geom_angle_site_symmetry_3
_geom_angle
_geom_angle_publ_flag
O3 Mn1 O1 . . 93.40(8) y
O3 Mn1 O4 . 2_756 89.04(8) y
O1 Mn1 O4 . 2_756 174.36(9) y
O3 Mn1 N1 . . 87.70(9) y
O1 Mn1 N1 . . 98.28(9) y
O4 Mn1 N1 2_756 . 86.90(8) y
O3 Mn1 O1W . . 106.84(7) y
O1 Mn1 O1W . . 90.22(7) y
O4 Mn1 O1W 2_756 . 84.19(7) y
N1 Mn1 O1W . . 162.76(7) y
O3 Mn1 N2 . . 160.80(9) y
O1 Mn1 N2 . . 89.97(9) y
O4 Mn1 N2 2_756 . 89.38(8) y
N1 Mn1 N2 . . 73.11(9) y
O1W Mn1 N2 . . 92.03(8) y
C13 O1 Mn1 . . 124.4(2) ?
Mn1 O1W Mn1 . 2_756 101.82(11) ?
Mn1 O1W H1W . . 95.5 ?
Mn1 O1W H1W 2_756 . 134.1 ?
C20 O3 Mn1 . . 122.0(2) ?
C1 N1 C12 . . 118.2(3) ?
C1 N1 Mn1 . . 125.6(2) ?
C12 N1 Mn1 . . 115.8(2) ?
C10 N2 C11 . . 118.7(3) ?
C10 N2 Mn1 . . 127.1(2) ?
C11 N2 Mn1 . . 114.1(2) ?
N1 C1 C2 . . 123.2(3) ?
N1 C1 H1 . . 118.4 ?
C2 C1 H1 . . 118.4 ?
C3 C2 C1 . . 118.2(4) ?
C3 C2 H2 . . 120.9 ?
C1 C2 H2 . . 120.9 ?
C2 C3 C4 . . 121.0(3) ?
C2 C3 H3 . . 119.5 ?
C4 C3 H3 . . 119.5 ?
C12 C4 C3 . . 116.6(3) ?
C12 C4 C5 . . 119.3(4) ?
C3 C4 C5 . . 124.1(4) ?
C6 C5 C4 . . 121.4(4) ?
C6 C5 H5 . . 119.3 ?
C4 C5 H5 . . 119.3 ?
C5 C6 C7 . . 122.0(4) ?
C5 C6 H6 . . 119.0 ?
C7 C6 H6 . . 119.0 ?
C8 C7 C11 . . 117.9(3) ?
C8 C7 C6 . . 124.3(4) ?
C11 C7 C6 . . 117.8(4) ?
C9 C8 C7 . . 119.7(3) ?
C9 C8 H8 . . 120.1 ?
C7 C8 H8 . . 120.1 ?
C8 C9 C10 . . 119.8(4) ?
C8 C9 H9 . . 120.1 ?
C10 C9 H9 . . 120.1 ?
N2 C10 C9 . . 122.6(3) ?
N2 C10 H10 . . 118.7 ?
C9 C10 H10 . . 118.7 ?
N2 C11 C7 . . 121.4(3) ?
N2 C11 C12 . . 118.5(3) ?
C7 C11 C12 . . 120.1(3) ?
N1 C12 C4 . . 122.8(3) ?
N1 C12 C11 . . 117.8(3) ?
C4 C12 C11 . . 119.4(3) ?
O2 C13 O1 . . 125.4(3) ?
O2 C13 C14 . . 116.8(3) ?
O1 C13 C14 . . 117.8(3) ?
C19 C14 C15 . . 118.7(3) ?
C19 C14 C13 . . 119.3(3) ?
C15 C14 C13 . . 122.0(3) ?
C14 C15 C16 . . 120.3(4) ?
C14 C15 H15 . . 119.8 ?
C16 C15 H15 . . 119.8 ?
C17 C16 C15 . . 119.5(4) ?
C17 C16 H16 . . 120.3 ?
C15 C16 H16 . . 120.3 ?
C16 C17 C18 . . 121.0(4) ?
C16 C17 Cl1 . . 119.8(4) ?
C18 C17 Cl1 . . 119.1(4) ?
C17 C18 C19 . . 119.3(4) ?
C17 C18 H18 . . 120.3 ?
C19 C18 H18 . . 120.3 ?
C14 C19 C18 . . 121.1(4) ?
C14 C19 H19 . . 119.4 ?
C18 C19 H19 . . 119.4 ?
O4 C20 O3 . . 124.7(3) ?
O4 C20 C21 . . 117.9(3) ?
O3 C20 C21 . . 117.4(3) ?
C22 C21 C26 . . 119.2(3) ?
C22 C21 C20 . . 121.0(3) ?
C26 C21 C20 . . 119.7(3) ?
C21 C22 C23 . . 120.1(3) ?
C21 C22 H22 . . 119.9 ?
C23 C22 H22 . . 119.9 ?
C22 C23 C24 . . 119.2(4) ?
C22 C23 H23 . . 120.4 ?
C24 C23 H23 . . 120.4 ?
C25 C24 C23 . . 121.5(4) ?
C25 C24 Cl2 . . 120.0(4) ?
C23 C24 Cl2 . . 118.6(4) ?
C24 C25 C26 . . 118.9(4) ?
C24 C25 H25 . . 120.6 ?
C26 C25 H25 . . 120.6 ?
C25 C26 C21 . . 121.1(4) ?
C25 C26 H26 . . 119.5 ?
C21 C26 H26 . . 119.5 ?
C20 O4 Mn1 . 2_756 124.00(18) ?

loop_
_geom_bond_atom_site_label_1
_geom_bond_atom_site_label_2
_geom_bond_site_symmetry_2
_geom_bond_distance
_geom_bond_publ_flag
Mn1 O3 . 2.138(2) y
Mn1 O1 . 2.148(2) y
Mn1 O4 2_756 2.173(2) y
Mn1 N1 . 2.260(2) y
Mn1 O1W . 2.2624(18) y
Mn1 N2 . 2.295(2) y
Cl1 C17 . 1.739(4) ?
Cl2 C24 . 1.742(4) ?
O1 C13 . 1.270(4) ?
O1W Mn1 2_756 2.2623(18) ?
O1W H1W . 0.8456 ?
O2 C13 . 1.247(4) ?
O3 C20 . 1.256(3) ?
N1 C1 . 1.331(4) ?
N1 C12 . 1.355(4) ?
N2 C10 . 1.343(4) ?
N2 C11 . 1.360(4) ?
C1 C2 . 1.400(5) ?
C1 H1 . 0.9300 ?
C2 C3 . 1.356(6) ?
C2 H2 . 0.9300 ?
C3 C4 . 1.410(6) ?
C3 H3 . 0.9300 ?
C4 C12 . 1.401(4) ?
C4 C5 . 1.424(6) ?
C5 C6 . 1.326(6) ?
C5 H5 . 0.9300 ?
C6 C7 . 1.435(5) ?
C6 H6 . 0.9300 ?
C7 C8 . 1.409(5) ?
C7 C11 . 1.413(4) ?
C8 C9 . 1.353(5) ?
C8 H8 . 0.9300 ?
C9 C10 . 1.387(5) ?
C9 H9 . 0.9300 ?
C10 H10 . 0.9300 ?
C11 C12 . 1.431(5) ?
C13 C14 . 1.502(4) ?
C14 C19 . 1.369(5) ?
C14 C15 . 1.375(5) ?
C15 C16 . 1.400(5) ?
C15 H15 . 0.9300 ?
C16 C17 . 1.346(6) ?
C16 H16 . 0.9300 ?
C17 C18 . 1.369(6) ?
C18 C19 . 1.377(5) ?
C18 H18 . 0.9300 ?
C19 H19 . 0.9300 ?
C20 O4 . 1.256(3) ?
C20 C21 . 1.507(4) ?
C21 C22 . 1.375(4) ?
C21 C26 . 1.387(4) ?
C22 C23 . 1.378(5) ?
C22 H22 . 0.9300 ?
C23 C24 . 1.381(6) ?
C23 H23 . 0.9300 ?
C24 C25 . 1.364(6) ?
C25 C26 . 1.365(5) ?
C25 H25 . 0.9300 ?
C26 H26 . 0.9300 ?
O4 Mn1 2_756 2.173(2) ?

loop_
_geom_hbond_atom_site_label_D
_geom_hbond_atom_site_label_H
_geom_hbond_atom_site_label_A
_geom_hbond_site_symmetry_A
_geom_hbond_distance_DH
_geom_hbond_distance_HA
_geom_hbond_distance_DA
_geom_hbond_angle_DHA
O1W H1W O2 . 0.85 1.74 2.565(3) 166.5
C1 H1 O3 . 0.93 2.56 3.133(3) 120.1
C8 H8 O4 8_455 0.93 2.58 3.450(5) 155.5
